data_4334534
loop_
_publ_author_name
'Oleg I. Siidra'
'Evgeny V. Nazarchuk'
'Anna N. Suknotova'
'Roman A. Kayukov'
'Sergey V. Krivovichev'

_publ_section_title
;
 Cr(VI) Trioxide as a Starting Material for the Synthesis of Novel Zero-,
 One-, and Two-Dimensional Uranyl Dichromates and Chromate-Dichromates
;
_journal_name_full 'Inorganic Chemistry'
_journal_page_first 4729
_journal_page_last 4735
_journal_paper_doi 10.1021/ic400341q
_journal_volume 52
_journal_year 2013
_chemical_formula_sum 'C1.33 Cr N0.67 O4.33 U0.33'
_chemical_formula_weight 226.03
_chemical_name_systematic
;
 ?
;
_space_group_IT_number 2
_symmetry_cell_setting triclinic
_symmetry_space_group_name_Hall '-P 1'
_symmetry_space_group_name_H-M 'P -1'
_atom_sites_solution_hydrogens geom
_atom_sites_solution_primary direct
_atom_sites_solution_secondary difmap
_audit_creation_method SHELXL-97
_cell_angle_alpha 82.387(4)
_cell_angle_beta 83.862(4)
_cell_angle_gamma 84.762(4)
_cell_formula_units_Z 6
_cell_length_a 6.9964(15)
_cell_length_b 7.8744(17)
_cell_length_c 15.811(4)
_cell_measurement_temperature 296(2)
_cell_volume 855.8(3)
_computing_structure_refinement 'SHELXL-97 (Sheldrick, 1997)'
_diffrn_ambient_temperature 296(2)
_diffrn_measured_fraction_theta_full 1.000
_diffrn_measured_fraction_theta_max 1.000
_diffrn_radiation_monochromator graphite
_diffrn_radiation_source 'fine-focus sealed tube'
_diffrn_radiation_type MoK\a
_diffrn_radiation_wavelength 0.71073
_diffrn_reflns_av_R_equivalents 0.1179
_diffrn_reflns_av_sigmaI/netI 0.1343
_diffrn_reflns_limit_h_max 9
_diffrn_reflns_limit_h_min -9
_diffrn_reflns_limit_k_max 10
_diffrn_reflns_limit_k_min -9
_diffrn_reflns_limit_l_max 20
_diffrn_reflns_limit_l_min -20
_diffrn_reflns_number 9795
_diffrn_reflns_theta_full 28.00
_diffrn_reflns_theta_max 28.00
_diffrn_reflns_theta_min 1.31
_exptl_absorpt_coefficient_mu 11.346
_exptl_crystal_density_diffrn 2.631
_exptl_crystal_F_000 612
_refine_diff_density_max 2.543
_refine_diff_density_min -1.412
_refine_diff_density_rms 0.309
_refine_ls_extinction_coef 0.0031(6)
_refine_ls_extinction_expression Fc^*^=kFc[1+0.001xFc^2^\l^3^/sin(2\q)]^-1/4^
_refine_ls_extinction_method SHELXL
_refine_ls_goodness_of_fit_ref 0.958
_refine_ls_hydrogen_treatment mixed
_refine_ls_matrix_type full
_refine_ls_number_parameters 229
_refine_ls_number_reflns 4142
_refine_ls_number_restraints 42
_refine_ls_restrained_S_all 0.957
_refine_ls_R_factor_all 0.0931
_refine_ls_R_factor_gt 0.0510
_refine_ls_shift/su_max 0.000
_refine_ls_shift/su_mean 0.000
_refine_ls_structure_factor_coef Fsqd
_refine_ls_weighting_details 'calc w=1/[\s^2^(Fo^2^)+(0.0619P)^2^+0.0000P] where P=(Fo^2^+2Fc^2^)/3'
_refine_ls_weighting_scheme calc
_refine_ls_wR_factor_gt 0.1251
_refine_ls_wR_factor_ref 0.1407
_reflns_number_gt 2734
_reflns_number_total 4142
_reflns_threshold_expression >2sigma(I)
_cod_data_source_file ic400341q_si_001_4.cif
_cod_data_source_block (C2NH8)2(UO2)(CrO4)(Cr2O7)_(compound_4)
_cod_database_code 4334534

loop_
_symmetry_equiv_pos_as_xyz
'x, y, z'
'-x, -y, -z'

loop_
_atom_site_label
_atom_site_type_symbol
_atom_site_fract_x
_atom_site_fract_y
_atom_site_fract_z
_atom_site_U_iso_or_equiv
_atom_site_adp_type
_atom_site_occupancy
_atom_site_symmetry_multiplicity
_atom_site_calc_flag
_atom_site_refinement_flags
U1 U 0.73757(6) 0.85185(6) 0.16171(3) 0.02910(18) Uani 1 1 d .
Cr1 Cr 0.2649(3) 0.8759(3) 0.05721(13) 0.0345(5) Uani 1 1 d .
Cr2 Cr 0.3412(3) 0.8824(3) 0.34145(14) 0.0399(5) Uani 1 1 d .
Cr3A Cr -0.0660(9) 0.7360(13) 0.3881(4) 0.044(3) Uani 0.452(15) 1 d P
Cr3B Cr -0.0013(7) 0.6357(9) 0.3622(3) 0.037(2) Uani 0.557(15) 1 d P
O1 O 0.7397(14) 1.0609(12) 0.1908(7) 0.051(3) Uani 1 1 d .
O2 O 0.7309(12) 0.6468(12) 0.1319(7) 0.048(3) Uani 1 1 d .
O3 O 0.4997(13) 0.7828(13) 0.2778(7) 0.050(3) Uani 1 1 d .
O4 O 0.1822(12) 0.7385(12) 0.3988(6) 0.044(2) Uani 1 1 d .
O5 O 0.4328(11) 0.9311(13) 0.1124(6) 0.047(2) Uani 1 1 d .
O6 O 0.2139(12) 1.0437(13) -0.0144(6) 0.046(2) Uani 1 1 d .
O7 O 0.0746(12) 0.8331(15) 0.1215(6) 0.056(3) Uani 1 1 d .
O8 O 0.2273(16) 1.0351(14) 0.2891(8) 0.071(4) Uani 1 1 d .
O9 O -0.1545(17) 0.5805(18) 0.4423(9) 0.085(4) Uani 1 1 d .
O10 O -0.1045(15) 0.7466(16) 0.2872(8) 0.077(4) Uani 1 1 d .
O11 O 0.3477(18) 0.7140(16) 0.0122(8) 0.072(3) Uani 1 1 d .
O12 O 0.4467(19) 0.9522(18) 0.4152(8) 0.084(4) Uani 1 1 d .
O14 O 0.098(4) 0.467(4) 0.331(2) 0.092(8) Uani 0.50 1 d PU
O15 O -0.155(4) 0.909(4) 0.429(2) 0.094(9) Uani 0.50 1 d P
N1 N -0.3212(19) 0.2577(18) 0.4267(9) 0.059(3) Uani 1 1 d U
N2 N 0.711(3) 0.671(3) -0.1000(13) 0.102(6) Uani 1 1 d U
C1 C 0.386(3) 0.385(3) 0.1647(16) 0.093(7) Uani 1 1 d U
C2 C 0.079(3) 1.346(3) 0.1069(15) 0.085(6) Uani 1 1 d U
C3 C -0.484(4) 0.352(4) 0.397(2) 0.120(9) Uani 1 1 d U
C4 C -0.171(5) 0.157(5) 0.400(2) 0.157(12) Uani 1 1 d U

loop_
_atom_site_aniso_label
_atom_site_aniso_U_11
_atom_site_aniso_U_22
_atom_site_aniso_U_33
_atom_site_aniso_U_23
_atom_site_aniso_U_13
_atom_site_aniso_U_12
U1 0.0164(2) 0.0373(3) 0.0327(3) 0.00364(18) -0.00599(15) -0.00509(15)
Cr1 0.0170(8) 0.0528(13) 0.0313(11) 0.0065(9) -0.0054(8) -0.0045(8)
Cr2 0.0305(10) 0.0489(13) 0.0386(12) 0.0026(10) 0.0023(9) -0.0119(9)
Cr3A 0.024(3) 0.062(6) 0.044(4) 0.012(3) -0.007(2) -0.013(3)
Cr3B 0.026(2) 0.043(4) 0.040(3) 0.005(2) -0.0100(19) -0.005(2)
O1 0.044(5) 0.046(6) 0.064(7) -0.002(5) -0.010(5) -0.012(4)
O2 0.030(5) 0.043(6) 0.072(7) -0.015(5) 0.005(5) 0.000(4)
O3 0.036(5) 0.053(6) 0.055(7) 0.000(5) 0.005(5) 0.001(4)
O4 0.029(4) 0.060(6) 0.042(5) 0.013(5) -0.005(4) -0.022(4)
O5 0.019(4) 0.075(7) 0.047(6) 0.000(5) -0.014(4) -0.002(4)
O6 0.026(4) 0.070(6) 0.036(5) 0.011(5) -0.005(4) -0.002(4)
O7 0.022(4) 0.097(8) 0.046(6) 0.022(6) -0.011(4) -0.013(5)
O8 0.066(7) 0.063(7) 0.067(8) 0.023(6) 0.021(6) 0.016(6)
O9 0.059(7) 0.110(10) 0.086(10) 0.024(8) -0.022(7) -0.050(7)
O10 0.050(6) 0.098(9) 0.082(9) 0.029(7) -0.040(6) -0.023(6)
O11 0.076(8) 0.071(8) 0.071(8) -0.018(7) -0.013(7) 0.003(6)
O12 0.094(9) 0.108(10) 0.060(8) -0.032(8) 0.015(7) -0.065(8)
O14 0.091(11) 0.086(11) 0.101(12) -0.019(9) -0.021(9) 0.002(9)
O15 0.077(18) 0.10(2) 0.10(2) -0.030(18) -0.004(16) 0.025(16)
N1 0.056(6) 0.060(7) 0.063(7) -0.010(6) -0.010(6) 0.003(6)
N2 0.084(9) 0.110(9) 0.116(10) -0.037(8) 0.005(8) -0.010(7)
C1 0.088(9) 0.091(10) 0.104(10) -0.002(8) -0.028(8) -0.013(8)
C2 0.076(9) 0.087(9) 0.096(10) -0.013(8) -0.019(8) -0.003(7)
C3 0.113(11) 0.115(11) 0.135(12) -0.008(9) -0.031(9) -0.010(9)
C4 0.160(15) 0.161(15) 0.153(15) -0.031(10) -0.014(10) -0.015(9)

loop_
_atom_type_symbol
_atom_type_description
_atom_type_scat_dispersion_real
_atom_type_scat_dispersion_imag
_atom_type_scat_source
O O 0.0106 0.0060 'International Tables Vol C Tables 4.2.6.8 and 6.1.1.4'
Cr Cr 0.3209 0.6236 'International Tables Vol C Tables 4.2.6.8 and 6.1.1.4'
U U -9.6767 9.6646 'International Tables Vol C Tables 4.2.6.8 and 6.1.1.4'
C C 0.0033 0.0016 'International Tables Vol C Tables 4.2.6.8 and 6.1.1.4'
N N 0.0061 0.0033 'International Tables Vol C Tables 4.2.6.8 and 6.1.1.4'

loop_
_geom_angle_atom_site_label_1
_geom_angle_atom_site_label_2
_geom_angle_atom_site_label_3
_geom_angle
_geom_angle_site_symmetry_1
_geom_angle_site_symmetry_3
O2 U1 O1 178.8(4) . .
O2 U1 O5 89.9(4) . .
O1 U1 O5 88.9(4) . .
O2 U1 O6 88.1(4) . 2_675
O1 U1 O6 91.4(4) . 2_675
O5 U1 O6 72.3(3) . 2_675
O2 U1 O7 88.5(4) . 1_655
O1 U1 O7 92.4(4) . 1_655
O5 U1 O7 144.7(3) . 1_655
O6 U1 O7 72.4(3) 2_675 1_655
O2 U1 O3 89.2(4) . .
O1 U1 O3 90.5(4) . .
O5 U1 O3 72.1(3) . .
O6 U1 O3 144.3(3) 2_675 .
O7 U1 O3 143.1(3) 1_655 .
O2 U1 O10 93.4(5) . 1_655
O1 U1 O10 87.7(5) . 1_655
O5 U1 O10 143.1(4) . 1_655
O6 U1 O10 144.5(4) 2_675 1_655
O7 U1 O10 72.2(4) 1_655 1_655
O3 U1 O10 71.1(4) . 1_655
O11 Cr1 O7 110.7(7) . .
O11 Cr1 O5 108.6(6) . .
O7 Cr1 O5 109.4(5) . .
O11 Cr1 O6 111.3(6) . .
O7 Cr1 O6 110.0(5) . .
O5 Cr1 O6 106.8(5) . .
O8 Cr2 O12 110.4(8) . .
O8 Cr2 O3 110.5(6) . .
O12 Cr2 O3 110.3(6) . .
O8 Cr2 O4 110.7(5) . .
O12 Cr2 O4 104.1(5) . .
O3 Cr2 O4 110.6(5) . .
Cr3B Cr3A O9 75.6(8) . .
Cr3B Cr3A O15 174.9(12) . .
O9 Cr3A O15 108.4(14) . .
Cr3B Cr3A O10 68.8(7) . .
O9 Cr3A O10 111.6(8) . .
O15 Cr3A O10 111.6(13) . .
Cr3B Cr3A O4 73.7(6) . .
O9 Cr3A O4 112.2(7) . .
O15 Cr3A O4 101.7(12) . .
O10 Cr3A O4 110.8(6) . .
Cr3A Cr3B O14 174.1(13) . .
Cr3A Cr3B O10 75.4(7) . .
O14 Cr3B O10 109.7(13) . .
Cr3A Cr3B O9 67.8(7) . .
O14 Cr3B O9 107.0(13) . .
O10 Cr3B O9 111.1(7) . .
Cr3A Cr3B O4 73.8(5) . .
O14 Cr3B O4 106.0(12) . .
O10 Cr3B O4 113.8(6) . .
O9 Cr3B O4 108.9(6) . .
Cr2 O3 U1 138.7(5) . .
Cr2 O4 Cr3B 129.5(6) . .
Cr2 O4 Cr3A 126.8(6) . .
Cr3B O4 Cr3A 32.5(3) . .
Cr1 O5 U1 145.3(6) . .
Cr1 O6 U1 142.9(6) . 2_675
Cr1 O7 U1 153.4(5) . 1_455
Cr3A O9 Cr3B 36.5(4) . .
Cr3B O10 Cr3A 35.8(3) . .
Cr3B O10 U1 166.7(9) . 1_455
Cr3A O10 U1 155.3(9) . 1_455
C4 N1 C3 141(2) . .
C1 N2 C2 119.0(19) 2_665 2_675

loop_
_geom_bond_atom_site_label_1
_geom_bond_atom_site_label_2
_geom_bond_distance
_geom_bond_site_symmetry_2
U1 O2 1.746(9) .
U1 O1 1.769(10) .
U1 O5 2.351(8) .
U1 O6 2.365(9) 2_675
U1 O7 2.372(9) 1_655
U1 O3 2.383(10) .
U1 O10 2.389(10) 1_655
Cr1 O11 1.576(12) .
Cr1 O7 1.619(9) .
Cr1 O5 1.656(8) .
Cr1 O6 1.661(9) .
Cr2 O8 1.571(10) .
Cr2 O12 1.623(12) .
Cr2 O3 1.634(10) .
Cr2 O4 1.756(8) .
Cr3A Cr3B 0.988(7) .
Cr3A O9 1.538(13) .
Cr3A O15 1.63(3) .
Cr3A O10 1.636(14) .
Cr3A O4 1.765(9) .
Cr3B O14 1.56(3) .
Cr3B O10 1.577(11) .
Cr3B O9 1.609(14) .
Cr3B O4 1.763(9) .
O6 U1 2.365(9) 2_675
O7 U1 2.372(9) 1_455
O10 U1 2.389(10) 1_455
N1 C4 1.33(4) .
N1 C3 1.39(3) .
N2 C1 1.42(3) 2_665
N2 C2 1.46(3) 2_675
C1 N2 1.42(3) 2_665
C2 N2 1.46(3) 2_675
